data_1544380
loop_
_publ_author_name
'Korneychik, O.E.'
'Batuk, M.'
'Abakumov, A.M.'
'Hadermann, J.'
'Rozova, M.G.'
'Sheptyakov, D.V.'
'Pokholok, K.V.'
'Filimonov, D.S.'
'Antipov, E.V.'

_publ_section_title
;
 Pb2.85Ba2.15Fe4SnO13: a new member of the AnBnO3n-2 anion-deficient
 perovskite-based homologous series sample: T = 550 K
;
_journal_name_full 'Journal of Solid State Chemistry'
_journal_page_first 3150
_journal_page_last 3157
_journal_volume 184
_journal_year 2011
_chemical_formula_sum 'Ba2.15 Fe4 O13 Pb2.85 Sn'
_chemical_name_common Pb2.85Ba2.15Fe4SnO13
_space_group_IT_number 65
_space_group_name_H-M_alt 'A m m m'
_symmetry_space_group_name_Hall '-A 2 2'
_symmetry_space_group_name_H-M 'A m m m'
_cell_angle_alpha 90
_cell_angle_beta 90
_cell_angle_gamma 90
_cell_formula_units_Z 2
_cell_length_a 5.7990(1)
_cell_length_b 4.04293(7)
_cell_length_c 26.9561(5)
_cell_volume 631.984(19)
_cod_data_source_file Pb2.85Ba2.15Fe4SnO13.cif
_cod_data_source_block Pb2.85Ba2.15Fe4SnO13
_cod_original_formula_sum 'Pb2.85 Ba2.15 Fe4 Sn O13'
_cod_database_code 1544380

loop_
_space_group_symop_operation_xyz
'x, y, z'
'-x, -y, -z'
'x, -y, -z'
'-x, y, z'
'-x, -y, z'
'x, y, -z'
'-x, y, -z'
'x, -y, z'
'x, y+1/2, z+1/2'
'-x, -y+1/2, -z+1/2'
'x, -y+1/2, -z+1/2'
'-x, y+1/2, z+1/2'
'-x, -y+1/2, z+1/2'
'x, y+1/2, -z+1/2'
'-x, y+1/2, -z+1/2'
'x, -y+1/2, z+1/2'

loop_
_atom_site_label
_atom_site_occupancy
_atom_site_fract_x
_atom_site_fract_y
_atom_site_fract_z
_atom_site_adp_type
_atom_site_U_iso_or_equiv
_atom_site_type_symbol
Pb1 1.0 0.500000 0.500000 0.30520(10) Uiso 0.026000 Pb
BaPb1 0.7200 0.000000 0.000000 0.1000(2) Uiso 0.022000 Ba
BaPb1 0.2800 0.000000 0.000000 0.1000(2) Uiso 0.022000 Pb
BaPb2 0.7200 0.500000 0.500000 0.500000 Uiso 0.028000 Ba
BaPb2 0.2800 0.500000 0.500000 0.500000 Uiso 0.028000 Pb
Fe1 1.0 0.000000 0.000000 0.29330(10) Uiso 0.008000 Fe
FeSn1 0.8000 0.500000 0.000000 0.39580(10) Uiso 0.007000 Fe
FeSn1 0.2000 0.500000 0.000000 0.39580(10) Uiso 0.007000 Sn
FeSn2 0.4000 0.000000 0.000000 0.500000 Uiso 0.002000 Fe
FeSn2 0.6000 0.000000 0.000000 0.500000 Uiso 0.002000 Sn
O1 1.0 0.500000 0.500000 0.3873(2) Uiso 0.018000 O
O2 1.0 0.2486(10) 0.000000 0.4456(2) Uiso 0.013000 O
O3 1.0 0.2626(5) 0.000000 0.33440(10) Uiso 0.013000 O
O4 0.5000 0.0294(9) 0.000000 0.21900(10) Uiso 0.005000 O
O5 1.0 0.000000 0.500000 0.500000 Uiso 0.002000 O
